data_7702060
loop_
_publ_author_name
'Yan, Wei'
'Hao, Han'
'Zheng, Hegen'

_publ_section_title
;
 Four coordination polymers derived from a one-pot reaction and their
 controlled synthesis.
;
_journal_issue 15
_journal_name_full 'Dalton transactions (Cambridge, England : 2003)'
_journal_page_first 6418
_journal_page_last 6423
_journal_paper_doi 10.1039/c6dt00349d
_journal_volume 45
_journal_year 2016
_chemical_formula_sum 'C21 H15 Co N2 O6 S'
_chemical_formula_weight 482.34
_space_group_crystal_system triclinic
_space_group_IT_number 2
_space_group_name_Hall '-P 1'
_space_group_name_H-M_alt 'P -1'
_atom_sites_solution_hydrogens geom
_audit_creation_method SHELXL-2014
_audit_update_record
;
2016-02-22 deposited with the CCDC.
2016-02-24 downloaded from the CCDC.
;
_cell_angle_alpha 109.3550(10)
_cell_angle_beta 92.9220(10)
_cell_angle_gamma 101.7330(10)
_cell_formula_units_Z 2
_cell_length_a 7.0828(7)
_cell_length_b 12.9378(13)
_cell_length_c 12.9943(13)
_cell_measurement_reflns_used 7157
_cell_measurement_temperature 293(2)
_cell_measurement_theta_max 27.63
_cell_measurement_theta_min 2.96
_cell_volume 1090.91(19)
_computing_structure_refinement 'SHELXL-2014 (Sheldrick, 2014)'
_diffrn_ambient_temperature 293(2)
_diffrn_measured_fraction_theta_full 0.986
_diffrn_measured_fraction_theta_max 0.983
_diffrn_measurement_device_type 'CCD area detector'
_diffrn_measurement_method 'phi and omega scans'
_diffrn_radiation_type MoK\a
_diffrn_radiation_wavelength 0.71073
_diffrn_reflns_av_R_equivalents 0.0229
_diffrn_reflns_av_unetI/netI 0.0315
_diffrn_reflns_Laue_measured_fraction_full 0.986
_diffrn_reflns_Laue_measured_fraction_max 0.983
_diffrn_reflns_limit_h_max 9
_diffrn_reflns_limit_h_min -9
_diffrn_reflns_limit_k_max 16
_diffrn_reflns_limit_k_min -16
_diffrn_reflns_limit_l_max 16
_diffrn_reflns_limit_l_min -15
_diffrn_reflns_number 9991
_diffrn_reflns_point_group_measured_fraction_full 0.986
_diffrn_reflns_point_group_measured_fraction_max 0.983
_diffrn_reflns_theta_full 25.242
_diffrn_reflns_theta_max 27.640
_diffrn_reflns_theta_min 1.675
_exptl_absorpt_coefficient_mu 0.922
_exptl_absorpt_correction_T_max 0.7695
_exptl_absorpt_correction_T_min 0.7209
_exptl_absorpt_correction_type multi-scan
_exptl_crystal_colour purple
_exptl_crystal_density_diffrn 1.468
_exptl_crystal_density_meas 1.468
_exptl_crystal_density_method 'not measured'
_exptl_crystal_description block
_exptl_crystal_F_000 492
_exptl_crystal_size_max 0.380
_exptl_crystal_size_mid 0.360
_exptl_crystal_size_min 0.300
_platon_squeeze_details
;
;
_refine_diff_density_max 0.594
_refine_diff_density_min -0.626
_refine_diff_density_rms 0.107
_refine_ls_extinction_method none
_refine_ls_goodness_of_fit_ref 1.036
_refine_ls_hydrogen_treatment constr
_refine_ls_matrix_type full
_refine_ls_number_parameters 280
_refine_ls_number_reflns 5001
_refine_ls_number_restraints 0
_refine_ls_restrained_S_all 1.036
_refine_ls_R_factor_all 0.0335
_refine_ls_R_factor_gt 0.0322
_refine_ls_shift/su_max 0.001
_refine_ls_shift/su_mean 0.000
_refine_ls_structure_factor_coef Fsqd
_refine_ls_weighting_details 'w=1/[\s^2^(Fo^2^)+(0.0800P)^2^+0.5762P] where P=(Fo^2^+2Fc^2^)/3'
_refine_ls_weighting_scheme calc
_refine_ls_wR_factor_gt 0.1131
_refine_ls_wR_factor_ref 0.1143
_reflns_Friedel_coverage 0.000
_reflns_number_gt 4706
_reflns_number_total 5001
_reflns_threshold_expression 'I > 2\s(I)'
_cod_data_source_file c6dt00349d2.cif
_cod_data_source_block 2
_cod_original_cell_volume 1090.90(19)
_cod_database_code 7702060
_shelx_space_group_comment
;
The symmetry employed for this shelxl refinement is uniquely defined
by the following loop, which should always be used as a source of
symmetry information in preference to the above space-group names.
They are only intended as comments.
;
_shelx_estimated_absorpt_t_min 0.721
_shelx_estimated_absorpt_t_max 0.770
_shelxl_version_number 2014-3

loop_
_space_group_symop_operation_xyz
'x, y, z'
'-x, -y, -z'

loop_
_atom_site_label
_atom_site_type_symbol
_atom_site_fract_x
_atom_site_fract_y
_atom_site_fract_z
_atom_site_U_iso_or_equiv
_atom_site_adp_type
_atom_site_occupancy
_atom_site_site_symmetry_order
_atom_site_calc_flag
_atom_site_refinement_flags_posn
_atom_site_refinement_flags_adp
Co1 Co 0.31124(3) 0.42431(2) 0.47117(2) 0.01117(10) Uani 1 1 d . .
S1 S 0.85906(7) 0.13123(4) -0.11000(3) 0.01654(12) Uani 1 1 d . .
O8 O 0.7317(2) 0.01998(11) -0.14716(11) 0.0242(3) Uani 1 1 d . .
O9 O 1.0665(2) 0.14313(13) -0.10551(11) 0.0226(3) Uani 1 1 d . .
O4 O 0.4927(2) 0.37088(12) 0.35120(11) 0.0202(3) Uani 1 1 d . .
O5 O 0.7857(2) 0.48902(11) 0.38866(11) 0.0179(3) Uani 1 1 d . .
O7 O 0.73811(19) 0.46783(11) -0.39485(11) 0.0164(3) Uani 1 1 d . .
O6 O 0.44174(19) 0.35068(11) -0.43646(11) 0.0179(3) Uani 1 1 d . .
N1 N 0.0938(2) 0.28497(12) 0.39484(12) 0.0123(3) Uani 1 1 d . .
N2 N -0.2010(2) 0.17485(12) 0.35706(12) 0.0138(3) Uani 1 1 d . .
C16 C -0.0852(3) 0.27390(14) 0.42200(14) 0.0125(3) Uani 1 1 d . .
H16 H -0.1255 0.3275 0.4785 0.015 Uiso 1 1 calc R U
C9 C 0.7883(3) 0.20527(15) -0.19305(14) 0.0154(3) Uani 1 1 d . .
C7 C 0.8047(3) 0.20708(15) 0.02148(14) 0.0165(3) Uani 1 1 d . .
C5 C 0.9017(3) 0.35623(15) 0.19545(14) 0.0155(3) Uani 1 1 d . .
H5 H 0.9970 0.4134 0.2461 0.019 Uiso 1 1 calc R U
C2 C 0.6596(3) 0.40400(15) 0.32825(14) 0.0151(3) Uani 1 1 d . .
C22 C -0.6434(3) 0.03079(15) 0.44829(16) 0.0173(3) Uani 1 1 d . .
H22 H -0.7403 0.0512 0.4136 0.021 Uiso 1 1 calc R U
C3 C 0.7122(3) 0.33439(15) 0.22005(14) 0.0152(3) Uani 1 1 d . .
C19 C -0.4076(3) 0.13583(16) 0.36178(16) 0.0168(3) Uani 1 1 d . .
H19A H -0.4712 0.0912 0.2879 0.020 Uiso 1 1 calc R U
H19B H -0.4636 0.2008 0.3883 0.020 Uiso 1 1 calc R U
C18 C -0.0893(3) 0.11861(15) 0.28447(15) 0.0157(3) Uani 1 1 d . .
H18 H -0.1298 0.0479 0.2299 0.019 Uiso 1 1 calc R U
C15 C 0.6130(3) 0.38597(15) -0.38844(14) 0.0138(3) Uani 1 1 d . .
C20 C -0.4501(3) 0.06615(14) 0.43470(14) 0.0147(3) Uani 1 1 d . .
C12 C 0.6761(3) 0.32225(15) -0.31931(14) 0.0143(3) Uani 1 1 d . .
C6 C 0.9489(3) 0.29265(16) 0.09523(15) 0.0167(3) Uani 1 1 d . .
H6 H 1.0750 0.3072 0.0779 0.020 Uiso 1 1 calc R U
C14 C 0.9304(3) 0.27614(16) -0.22400(15) 0.0171(3) Uani 1 1 d . .
H14 H 1.0614 0.2839 -0.2027 0.021 Uiso 1 1 calc R U
C10 C 0.5906(3) 0.19108(16) -0.22446(15) 0.0189(4) Uani 1 1 d . .
H10 H 0.4975 0.1434 -0.2027 0.023 Uiso 1 1 calc R U
C11 C 0.5359(3) 0.24928(16) -0.28850(15) 0.0177(4) Uani 1 1 d . .
H11 H 0.4049 0.2397 -0.3112 0.021 Uiso 1 1 calc R U
C17 C 0.0921(3) 0.18732(15) 0.30865(14) 0.0151(3) Uani 1 1 d . .
H17 H 0.1984 0.1711 0.2727 0.018 Uiso 1 1 calc R U
C8 C 0.6150(3) 0.18230(17) 0.04514(16) 0.0237(4) Uani 1 1 d . .
H8 H 0.5210 0.1237 -0.0049 0.028 Uiso 1 1 calc R U
C4 C 0.5690(3) 0.24692(18) 0.14497(16) 0.0232(4) Uani 1 1 d . .
H4 H 0.4427 0.2321 0.1621 0.028 Uiso 1 1 calc R U
C13 C 0.8734(3) 0.33554(16) -0.28763(15) 0.0172(3) Uani 1 1 d . .
H13 H 0.9666 0.3838 -0.3088 0.021 Uiso 1 1 calc R U
C21 C -0.3068(3) 0.03468(16) 0.48683(15) 0.0173(4) Uani 1 1 d . .
H21 H -0.1771 0.0575 0.4783 0.021 Uiso 1 1 calc R U

loop_
_atom_site_aniso_label
_atom_site_aniso_U_11
_atom_site_aniso_U_22
_atom_site_aniso_U_33
_atom_site_aniso_U_23
_atom_site_aniso_U_13
_atom_site_aniso_U_12
Co1 0.01067(14) 0.01033(14) 0.01032(14) 0.00177(10) -0.00091(9) 0.00132(9)
S1 0.0263(2) 0.0139(2) 0.0090(2) 0.00163(16) 0.00028(17) 0.00848(18)
O8 0.0396(8) 0.0130(6) 0.0151(6) 0.0003(5) -0.0030(6) 0.0051(6)
O9 0.0294(8) 0.0272(7) 0.0153(6) 0.0061(6) 0.0029(5) 0.0175(6)
O4 0.0222(7) 0.0212(7) 0.0184(7) 0.0058(5) 0.0090(5) 0.0079(6)
O5 0.0218(7) 0.0176(6) 0.0121(6) 0.0014(5) 0.0024(5) 0.0062(5)
O7 0.0172(6) 0.0162(6) 0.0168(6) 0.0071(5) 0.0004(5) 0.0043(5)
O6 0.0161(6) 0.0204(6) 0.0179(6) 0.0082(5) -0.0033(5) 0.0043(5)
N1 0.0121(7) 0.0122(7) 0.0116(6) 0.0030(5) -0.0009(5) 0.0028(5)
N2 0.0126(7) 0.0126(7) 0.0143(7) 0.0037(6) -0.0002(5) 0.0009(5)
C16 0.0134(8) 0.0121(8) 0.0113(7) 0.0036(6) 0.0001(6) 0.0024(6)
C9 0.0229(9) 0.0152(8) 0.0087(7) 0.0034(6) 0.0009(6) 0.0075(7)
C7 0.0241(9) 0.0149(8) 0.0091(7) 0.0021(6) 0.0014(7) 0.0052(7)
C5 0.0165(8) 0.0154(8) 0.0120(8) 0.0023(6) -0.0019(6) 0.0032(6)
C2 0.0197(8) 0.0154(8) 0.0121(8) 0.0047(6) 0.0020(6) 0.0083(7)
C22 0.0117(8) 0.0186(9) 0.0213(9) 0.0076(7) -0.0005(7) 0.0025(6)
C3 0.0189(8) 0.0151(8) 0.0107(8) 0.0030(6) 0.0015(6) 0.0044(7)
C19 0.0107(8) 0.0178(8) 0.0210(9) 0.0077(7) -0.0007(6) 0.0005(6)
C18 0.0174(8) 0.0119(8) 0.0144(8) 0.0007(6) 0.0000(6) 0.0030(6)
C15 0.0162(8) 0.0155(8) 0.0096(7) 0.0025(6) 0.0019(6) 0.0064(6)
C20 0.0135(8) 0.0123(8) 0.0157(8) 0.0030(6) -0.0004(6) 0.0007(6)
C12 0.0175(8) 0.0136(8) 0.0112(8) 0.0030(6) -0.0001(6) 0.0049(6)
C6 0.0173(8) 0.0192(9) 0.0134(8) 0.0044(7) 0.0007(6) 0.0059(7)
C14 0.0164(8) 0.0198(9) 0.0152(8) 0.0054(7) -0.0016(6) 0.0063(7)
C10 0.0208(9) 0.0184(9) 0.0168(8) 0.0063(7) 0.0030(7) 0.0026(7)
C11 0.0161(8) 0.0199(9) 0.0166(8) 0.0063(7) 0.0002(7) 0.0035(7)
C17 0.0155(8) 0.0147(8) 0.0141(8) 0.0031(7) 0.0018(6) 0.0043(6)
C8 0.0245(10) 0.0224(9) 0.0139(9) 0.0001(7) -0.0002(7) -0.0054(8)
C4 0.0190(9) 0.0279(10) 0.0156(9) 0.0028(8) 0.0039(7) -0.0024(8)
C13 0.0176(9) 0.0192(9) 0.0152(8) 0.0068(7) 0.0004(7) 0.0043(7)
C21 0.0105(8) 0.0195(9) 0.0210(9) 0.0074(7) 0.0009(7) 0.0011(6)

loop_
_atom_type_symbol
_atom_type_description
_atom_type_scat_dispersion_real
_atom_type_scat_dispersion_imag
_atom_type_scat_source
C C 0.0033 0.0016 'International Tables Vol C Tables 4.2.6.8 and 6.1.1.4'
H H 0.0000 0.0000 'International Tables Vol C Tables 4.2.6.8 and 6.1.1.4'
Co Co 0.3494 0.9721 'International Tables Vol C Tables 4.2.6.8 and 6.1.1.4'
N N 0.0061 0.0033 'International Tables Vol C Tables 4.2.6.8 and 6.1.1.4'
O O 0.0106 0.0060 'International Tables Vol C Tables 4.2.6.8 and 6.1.1.4'
S S 0.1246 0.1234 'International Tables Vol C Tables 4.2.6.8 and 6.1.1.4'

loop_
_geom_angle_atom_site_label_1
_geom_angle_atom_site_label_2
_geom_angle_atom_site_label_3
_geom_angle
_geom_angle_site_symmetry_1
_geom_angle_site_symmetry_3
O5 Co1 O7 92.82(5) 2_666 2_665
O5 Co1 N1 105.52(6) 2_666 .
O7 Co1 N1 102.77(6) 2_665 .
O5 Co1 O6 86.91(5) 2_666 1_556
O7 Co1 O6 162.34(6) 2_665 1_556
N1 Co1 O6 94.28(6) . 1_556
O5 Co1 O4 162.13(6) 2_666 .
O7 Co1 O4 86.65(5) 2_665 .
N1 Co1 O4 91.99(6) . .
O6 Co1 O4 88.25(6) 1_556 .
O5 Co1 Co1 92.88(4) 2_666 2_666
O7 Co1 Co1 81.31(4) 2_665 2_666
N1 Co1 Co1 160.80(4) . 2_666
O6 Co1 Co1 81.07(4) 1_556 2_666
O4 Co1 Co1 69.36(4) . 2_666
O9 S1 O8 119.51(9) . .
O9 S1 C7 108.93(9) . .
O8 S1 C7 107.79(9) . .
O9 S1 C9 108.28(9) . .
O8 S1 C9 108.16(9) . .
C7 S1 C9 102.93(8) . .
C2 O4 Co1 139.44(13) . .
C2 O5 Co1 112.77(12) . 2_666
C15 O7 Co1 125.83(12) . 2_665
C15 O6 Co1 125.50(12) . 1_554
C16 N1 C17 105.94(14) . .
C16 N1 Co1 123.26(12) . .
C17 N1 Co1 130.79(12) . .
C16 N2 C18 107.39(15) . .
C16 N2 C19 125.99(15) . .
C18 N2 C19 126.61(15) . .
N1 C16 N2 111.06(15) . .
N1 C16 H16 124.5 . .
N2 C16 H16 124.5 . .
C14 C9 C10 121.88(16) . .
C14 C9 S1 119.25(14) . .
C10 C9 S1 118.86(14) . .
C6 C7 C8 122.07(17) . .
C6 C7 S1 119.37(14) . .
C8 C7 S1 118.48(14) . .
C6 C5 C3 120.03(17) . .
C6 C5 H5 120.0 . .
C3 C5 H5 120.0 . .
O5 C2 O4 125.29(17) . .
O5 C2 C3 117.83(16) . .
O4 C2 C3 116.87(16) . .
C21 C22 C20 120.74(17) 2_456 .
C21 C22 H22 119.6 2_456 .
C20 C22 H22 119.6 . .
C5 C3 C4 120.23(17) . .
C5 C3 C2 120.27(16) . .
C4 C3 C2 119.49(16) . .
N2 C19 C20 114.15(15) . .
N2 C19 H19A 108.7 . .
C20 C19 H19A 108.7 . .
N2 C19 H19B 108.7 . .
C20 C19 H19B 108.7 . .
H19A C19 H19B 107.6 . .
C17 C18 N2 106.21(15) . .
C17 C18 H18 126.9 . .
N2 C18 H18 126.9 . .
O6 C15 O7 126.01(16) . .
O6 C15 C12 116.68(16) . .
O7 C15 C12 117.28(15) . .
C21 C20 C22 118.96(16) . .
C21 C20 C19 123.35(16) . .
C22 C20 C19 117.68(16) . .
C11 C12 C13 120.33(16) . .
C11 C12 C15 119.55(16) . .
C13 C12 C15 120.12(16) . .
C7 C6 C5 118.92(17) . .
C7 C6 H6 120.5 . .
C5 C6 H6 120.5 . .
C9 C14 C13 118.89(17) . .
C9 C14 H14 120.6 . .
C13 C14 H14 120.6 . .
C11 C10 C9 118.75(17) . .
C11 C10 H10 120.6 . .
C9 C10 H10 120.6 . .
C10 C11 C12 120.40(17) . .
C10 C11 H11 119.8 . .
C12 C11 H11 119.8 . .
C18 C17 N1 109.39(15) . .
C18 C17 H17 125.3 . .
N1 C17 H17 125.3 . .
C4 C8 C7 118.57(18) . .
C4 C8 H8 120.7 . .
C7 C8 H8 120.7 . .
C8 C4 C3 120.16(18) . .
C8 C4 H4 119.9 . .
C3 C4 H4 119.9 . .
C12 C13 C14 119.73(17) . .
C12 C13 H13 120.1 . .
C14 C13 H13 120.1 . .
C22 C21 C20 120.29(16) 2_456 .
C22 C21 H21 119.9 2_456 .
C20 C21 H21 119.9 . .

loop_
_geom_bond_atom_site_label_1
_geom_bond_atom_site_label_2
_geom_bond_distance
_geom_bond_site_symmetry_2
Co1 O5 2.0331(13) 2_666
Co1 O7 2.0331(13) 2_665
Co1 N1 2.0337(15) .
Co1 O6 2.0507(13) 1_556
Co1 O4 2.1001(13) .
Co1 Co1 2.8706(5) 2_666
S1 O9 1.4422(15) .
S1 O8 1.4441(15) .
S1 C7 1.7719(18) .
S1 C9 1.7773(17) .
O4 C2 1.259(2) .
O5 C2 1.257(2) .
O5 Co1 2.0330(13) 2_666
O7 C15 1.264(2) .
O7 Co1 2.0330(13) 2_665
O6 C15 1.256(2) .
O6 Co1 2.0508(13) 1_554
N1 C16 1.326(2) .
N1 C17 1.380(2) .
N2 C16 1.346(2) .
N2 C18 1.379(2) .
N2 C19 1.459(2) .
C16 H16 0.9300 .
C9 C14 1.388(3) .
C9 C10 1.395(3) .
C7 C6 1.387(3) .
C7 C8 1.391(3) .
C5 C6 1.389(2) .
C5 C3 1.390(2) .
C5 H5 0.9300 .
C2 C3 1.509(2) .
C22 C21 1.391(3) 2_456
C22 C20 1.392(2) .
C22 H22 0.9300 .
C3 C4 1.401(3) .
C19 C20 1.512(2) .
C19 H19A 0.9700 .
C19 H19B 0.9700 .
C18 C17 1.360(2) .
C18 H18 0.9300 .
C15 C12 1.512(2) .
C20 C21 1.391(2) .
C12 C11 1.395(3) .
C12 C13 1.396(3) .
C6 H6 0.9300 .
C14 C13 1.397(2) .
C14 H14 0.9300 .
C10 C11 1.382(3) .
C10 H10 0.9300 .
C11 H11 0.9300 .
C17 H17 0.9300 .
C8 C4 1.387(3) .
C8 H8 0.9300 .
C4 H4 0.9300 .
C13 H13 0.9300 .
C21 C22 1.391(3) 2_456
C21 H21 0.9300 .

loop_
_geom_torsion_atom_site_label_1
_geom_torsion_atom_site_label_2
_geom_torsion_atom_site_label_3
_geom_torsion_atom_site_label_4
_geom_torsion
_geom_torsion_site_symmetry_1
_geom_torsion_site_symmetry_4
C17 N1 C16 N2 -0.54(19) . .
Co1 N1 C16 N2 178.65(11) . .
C18 N2 C16 N1 0.5(2) . .
C19 N2 C16 N1 -178.40(15) . .
O9 S1 C9 C14 -10.86(17) . .
O8 S1 C9 C14 -141.72(15) . .
C7 S1 C9 C14 104.37(16) . .
O9 S1 C9 C10 169.69(14) . .
O8 S1 C9 C10 38.83(17) . .
C7 S1 C9 C10 -75.08(16) . .
O9 S1 C7 C6 21.24(17) . .
O8 S1 C7 C6 152.30(15) . .
C9 S1 C7 C6 -93.53(16) . .
O9 S1 C7 C8 -162.00(16) . .
O8 S1 C7 C8 -30.94(18) . .
C9 S1 C7 C8 83.23(17) . .
Co1 O5 C2 O4 -2.7(2) 2_666 .
Co1 O5 C2 C3 178.31(11) 2_666 .
Co1 O4 C2 O5 7.4(3) . .
Co1 O4 C2 C3 -173.57(13) . .
C6 C5 C3 C4 1.3(3) . .
C6 C5 C3 C2 -179.33(16) . .
O5 C2 C3 C5 7.9(2) . .
O4 C2 C3 C5 -171.21(16) . .
O5 C2 C3 C4 -172.68(17) . .
O4 C2 C3 C4 8.2(3) . .
C16 N2 C19 C20 -92.3(2) . .
C18 N2 C19 C20 89.0(2) . .
C16 N2 C18 C17 -0.2(2) . .
C19 N2 C18 C17 178.64(16) . .
Co1 O6 C15 O7 -5.2(3) 1_554 .
Co1 O6 C15 C12 176.63(11) 1_554 .
Co1 O7 C15 O6 7.1(3) 2_665 .
Co1 O7 C15 C12 -174.79(11) 2_665 .
C21 C22 C20 C21 0.2(3) 2_456 .
C21 C22 C20 C19 179.23(17) 2_456 .
N2 C19 C20 C21 -4.4(3) . .
N2 C19 C20 C22 176.63(16) . .
O6 C15 C12 C11 -16.4(2) . .
O7 C15 C12 C11 165.29(17) . .
O6 C15 C12 C13 162.91(16) . .
O7 C15 C12 C13 -15.4(2) . .
C8 C7 C6 C5 -0.6(3) . .
S1 C7 C6 C5 176.05(14) . .
C3 C5 C6 C7 -0.6(3) . .
C10 C9 C14 C13 0.5(3) . .
S1 C9 C14 C13 -178.88(14) . .
C14 C9 C10 C11 0.2(3) . .
S1 C9 C10 C11 179.62(14) . .
C9 C10 C11 C12 -1.1(3) . .
C13 C12 C11 C10 1.3(3) . .
C15 C12 C11 C10 -179.39(16) . .
N2 C18 C17 N1 -0.1(2) . .
C16 N1 C17 C18 0.37(19) . .
Co1 N1 C17 C18 -178.73(12) . .
C6 C7 C8 C4 1.2(3) . .
S1 C7 C8 C4 -175.49(16) . .
C7 C8 C4 C3 -0.5(3) . .
C5 C3 C4 C8 -0.7(3) . .
C2 C3 C4 C8 179.92(18) . .
C11 C12 C13 C14 -0.5(3) . .
C15 C12 C13 C14 -179.85(16) . .
C9 C14 C13 C12 -0.4(3) . .
C22 C20 C21 C22 -0.2(3) . 2_456
C19 C20 C21 C22 -179.18(17) . 2_456

loop_
_platon_squeeze_void_nr
_platon_squeeze_void_average_x
_platon_squeeze_void_average_y
_platon_squeeze_void_average_z
_platon_squeeze_void_volume
_platon_squeeze_void_count_electrons
_platon_squeeze_void_content
1 -0.034 0.500 1.000 141 29 ' '
